data_7152149
loop_
_publ_author_name
'Iaroshenko, Viktor O.'
'Mkrtchyan, Satenik'
'Gevorgyan, Ashot'
'Miliutina, Mariia'
'Villinger, Alexander'
'Volochnyuk, Dmytro'
'Sosnovskikh, Vyacheslav Ya'
'Langer, Peter'

_publ_section_title
;
 2,3-unsubstituted chromones and their enaminone precursors as versatile
 reagents for the synthesis of fused pyridines.
;
_journal_issue 4
_journal_name_full 'Organic &amp; biomolecular chemistry'
_journal_page_first 890
_journal_page_last 894
_journal_paper_doi 10.1039/c1ob06494k
_journal_volume 10
_journal_year 2012
_chemical_formula_moiety 'C17 H16 Cl N3 O S'
_chemical_formula_sum 'C17 H16 Cl N3 O S'
_chemical_formula_weight 345.84
_chemical_name_systematic
;
?
;
_space_group_IT_number 14
_symmetry_cell_setting monoclinic
_symmetry_Int_Tables_number 14
_symmetry_space_group_name_Hall '-P 2yn'
_symmetry_space_group_name_H-M 'P 1 21/n 1'
_atom_sites_solution_hydrogens geom
_atom_sites_solution_primary direct
_atom_sites_solution_secondary difmap
_audit_creation_method SHELXL-97
_cell_angle_alpha 90.00
_cell_angle_beta 101.728(3)
_cell_angle_gamma 90.00
_cell_formula_units_Z 4
_cell_length_a 7.0888(4)
_cell_length_b 24.9100(13)
_cell_length_c 8.8454(4)
_cell_measurement_reflns_used 2982
_cell_measurement_temperature 173(2)
_cell_measurement_theta_max 56.651
_cell_measurement_theta_min 6.093
_cell_volume 1529.33(14)
_computing_cell_refinement 'Bruker Apex v2.0-2'
_computing_data_collection 'Bruker Apex v2.0-2'
_computing_data_reduction 'Bruker SAINT'
_computing_molecular_graphics 'ORTEP-3 (Farrugia, 1997)'
_computing_publication_material SHELXL-97
_computing_structure_refinement 'SHELXL-97 (Sheldrick, 1997)'
_computing_structure_solution 'SHELXS-97 (Sheldrick, 1997)'
_diffrn_ambient_temperature 173(2)
_diffrn_measured_fraction_theta_full 0.999
_diffrn_measured_fraction_theta_max 0.999
_diffrn_measurement_device_type 'Bruker-Nonius Apex X8-CCD-diffractometer'
_diffrn_measurement_method 'phi and psi scans'
_diffrn_radiation_monochromator graphite
_diffrn_radiation_source 'sealed tube'
_diffrn_radiation_type MoK\a
_diffrn_radiation_wavelength 0.71073
_diffrn_reflns_av_R_equivalents 0.0463
_diffrn_reflns_av_sigmaI/netI 0.0506
_diffrn_reflns_limit_h_max 9
_diffrn_reflns_limit_h_min -9
_diffrn_reflns_limit_k_max 35
_diffrn_reflns_limit_k_min -35
_diffrn_reflns_limit_l_max 11
_diffrn_reflns_limit_l_min -12
_diffrn_reflns_number 17093
_diffrn_reflns_theta_full 30.00
_diffrn_reflns_theta_max 30.00
_diffrn_reflns_theta_min 2.49
_exptl_absorpt_coefficient_mu 0.394
_exptl_absorpt_correction_T_max 0.9729
_exptl_absorpt_correction_T_min 0.8615
_exptl_absorpt_correction_type multi-scan
_exptl_absorpt_process_details '(SADABS; Sheldrick, 2004)'
_exptl_crystal_colour colourless
_exptl_crystal_density_diffrn 1.502
_exptl_crystal_density_method 'not measured'
_exptl_crystal_description block
_exptl_crystal_F_000 720
_exptl_crystal_size_max 0.39
_exptl_crystal_size_mid 0.27
_exptl_crystal_size_min 0.07
_refine_diff_density_max 0.402
_refine_diff_density_min -0.279
_refine_diff_density_rms 0.065
_refine_ls_extinction_method none
_refine_ls_goodness_of_fit_ref 1.047
_refine_ls_hydrogen_treatment mixed
_refine_ls_matrix_type full
_refine_ls_number_parameters 212
_refine_ls_number_reflns 4447
_refine_ls_number_restraints 0
_refine_ls_restrained_S_all 1.047
_refine_ls_R_factor_all 0.0673
_refine_ls_R_factor_gt 0.0403
_refine_ls_shift/su_max 0.000
_refine_ls_shift/su_mean 0.000
_refine_ls_structure_factor_coef Fsqd
_refine_ls_weighting_details 'calc w=1/[\s^2^(Fo^2^)+(0.0398P)^2^+0.1497P] where P=(Fo^2^+2Fc^2^)/3'
_refine_ls_weighting_scheme calc
_refine_ls_wR_factor_gt 0.0855
_refine_ls_wR_factor_ref 0.0933
_reflns_number_gt 3242
_reflns_number_total 4447
_reflns_threshold_expression >2\s(I)
_cod_data_source_file c1ob06494k.txt
_cod_data_source_block av_ag148
_cod_original_sg_symbol_H-M 'P 21/n'
_cod_database_code 7152149

loop_
_symmetry_equiv_pos_as_xyz
'x, y, z'
'-x+1/2, y+1/2, -z+1/2'
'-x, -y, -z'
'x-1/2, -y-1/2, z-1/2'

loop_
_atom_site_label
_atom_site_type_symbol
_atom_site_fract_x
_atom_site_fract_y
_atom_site_fract_z
_atom_site_U_iso_or_equiv
_atom_site_adp_type
_atom_site_occupancy
_atom_site_symmetry_multiplicity
_atom_site_calc_flag
_atom_site_refinement_flags
S1 S 0.34414(6) 0.122960(17) 0.50172(5) 0.02079(10) Uani 1 1 d .
Cl1 Cl 0.10419(6) -0.162042(17) -0.21127(5) 0.02778(12) Uani 1 1 d .
C1 C 0.5970(2) 0.11916(6) 0.51884(17) 0.0170(3) Uani 1 1 d .
C2 C 0.3229(2) 0.06748(6) 0.38168(18) 0.0176(3) Uani 1 1 d .
C12 C 0.4139(2) -0.05936(6) 0.09246(17) 0.0164(3) Uani 1 1 d .
C16 C 0.2965(2) -0.12756(7) -0.09796(18) 0.0201(3) Uani 1 1 d .
C13 C 0.6036(2) -0.07453(6) 0.08397(18) 0.0182(3) Uani 1 1 d .
C17 C 0.2612(2) -0.08681(6) -0.00361(17) 0.0186(3) Uani 1 1 d .
H17 H 0.1320 -0.0769 -0.0029 0.022 Uiso 1 1 calc R
C5 C 0.3747(2) -0.01583(6) 0.19498(17) 0.0164(3) Uani 1 1 d .
C6 C 0.5074(2) 0.05083(6) 0.36536(17) 0.0165(3) Uani 1 1 d .
C4 C 0.1891(2) -0.00175(6) 0.21124(18) 0.0195(3) Uani 1 1 d .
H4 H 0.0813 -0.0211 0.1563 0.023 Uiso 1 1 calc R
C3 C 0.1614(2) 0.04012(6) 0.30662(18) 0.0196(3) Uani 1 1 d .
H3 H 0.0362 0.0497 0.3201 0.024 Uiso 1 1 calc R
C10 C 0.7509(2) 0.24034(7) 0.7569(2) 0.0239(4) Uani 1 1 d .
H10A H 0.7001 0.2598 0.8378 0.029 Uiso 1 1 calc R
H10B H 0.7438 0.2648 0.6677 0.029 Uiso 1 1 calc R
C11 C 0.6269(2) 0.19145(7) 0.70697(18) 0.0202(3) Uani 1 1 d .
H11A H 0.6122 0.1708 0.7995 0.024 Uiso 1 1 calc R
H11B H 0.4972 0.2032 0.6532 0.024 Uiso 1 1 calc R
C8 C 1.0364(2) 0.19373(7) 0.69725(19) 0.0238(4) Uani 1 1 d .
H8A H 1.0325 0.2167 0.6052 0.029 Uiso 1 1 calc R
H8B H 1.1721 0.1834 0.7378 0.029 Uiso 1 1 calc R
C9 C 0.9607(2) 0.22516(7) 0.81957(19) 0.0226(3) Uani 1 1 d .
H9A H 1.0388 0.2580 0.8470 0.027 Uiso 1 1 calc R
H9B H 0.9704 0.2031 0.9139 0.027 Uiso 1 1 calc R
C15 C 0.4829(2) -0.14277(7) -0.10446(19) 0.0223(3) Uani 1 1 d .
H15 H 0.5054 -0.1711 -0.1704 0.027 Uiso 1 1 calc R
C14 C 0.6348(2) -0.11600(7) -0.01350(18) 0.0211(3) Uani 1 1 d .
H14 H 0.7630 -0.1260 -0.0174 0.025 Uiso 1 1 calc R
C7 C 0.9167(2) 0.14368(7) 0.6513(2) 0.0225(4) Uani 1 1 d .
H7A H 0.9610 0.1257 0.5649 0.027 Uiso 1 1 calc R
H7B H 0.9358 0.1185 0.7397 0.027 Uiso 1 1 calc R
N2 N 0.71020(19) 0.15655(5) 0.60394(15) 0.0192(3) Uani 1 1 d .
N1 N 0.66096(18) 0.07990(5) 0.44562(15) 0.0183(3) Uani 1 1 d .
N3 N 0.53266(18) 0.00986(5) 0.27498(14) 0.0166(3) Uani 1 1 d .
O1 O 0.76079(16) -0.05037(5) 0.16770(14) 0.0227(3) Uani 1 1 d .
H1 H 0.717(3) -0.0231(10) 0.219(3) 0.050(7) Uiso 1 1 d .

loop_
_atom_site_aniso_label
_atom_site_aniso_U_11
_atom_site_aniso_U_22
_atom_site_aniso_U_33
_atom_site_aniso_U_23
_atom_site_aniso_U_13
_atom_site_aniso_U_12
S1 0.01372(19) 0.0228(2) 0.0262(2) -0.00509(16) 0.00502(15) 0.00042(15)
Cl1 0.0264(2) 0.0285(2) 0.0264(2) -0.00594(17) 0.00054(16) -0.00855(17)
C1 0.0134(7) 0.0209(8) 0.0166(8) 0.0023(6) 0.0028(6) 0.0003(6)
C2 0.0153(7) 0.0186(8) 0.0191(8) 0.0001(6) 0.0043(6) 0.0007(6)
C12 0.0146(7) 0.0177(7) 0.0168(8) 0.0036(6) 0.0032(6) 0.0001(6)
C16 0.0204(8) 0.0208(8) 0.0176(8) 0.0012(6) 0.0003(6) -0.0045(6)
C13 0.0149(7) 0.0199(8) 0.0192(8) 0.0030(6) 0.0020(6) -0.0004(6)
C17 0.0151(8) 0.0205(8) 0.0202(8) 0.0018(6) 0.0034(6) -0.0005(6)
C5 0.0140(7) 0.0173(7) 0.0171(8) 0.0022(6) 0.0016(6) -0.0013(6)
C6 0.0146(7) 0.0190(7) 0.0157(7) 0.0026(6) 0.0031(6) -0.0004(6)
C4 0.0132(7) 0.0211(8) 0.0237(8) -0.0007(6) 0.0022(6) -0.0029(6)
C3 0.0123(7) 0.0219(8) 0.0251(9) 0.0009(6) 0.0051(6) 0.0001(6)
C10 0.0228(9) 0.0213(8) 0.0261(9) -0.0034(7) 0.0014(7) 0.0021(7)
C11 0.0163(8) 0.0216(8) 0.0232(8) -0.0023(6) 0.0052(6) 0.0014(6)
C8 0.0177(8) 0.0285(9) 0.0246(9) -0.0042(7) 0.0029(7) -0.0029(7)
C9 0.0204(8) 0.0224(8) 0.0229(9) -0.0019(6) -0.0002(6) -0.0009(7)
C15 0.0252(9) 0.0206(8) 0.0213(9) -0.0015(6) 0.0049(7) 0.0018(7)
C14 0.0171(8) 0.0233(8) 0.0233(8) 0.0013(6) 0.0050(6) 0.0047(6)
C7 0.0126(7) 0.0259(8) 0.0281(9) -0.0071(7) 0.0022(6) 0.0016(6)
N2 0.0140(6) 0.0221(7) 0.0214(7) -0.0045(5) 0.0029(5) 0.0000(5)
N1 0.0140(6) 0.0207(7) 0.0195(7) -0.0016(5) 0.0021(5) -0.0008(5)
N3 0.0127(6) 0.0195(6) 0.0172(7) 0.0004(5) 0.0022(5) -0.0002(5)
O1 0.0121(5) 0.0269(6) 0.0283(7) -0.0059(5) 0.0023(5) -0.0009(5)

loop_
_atom_type_symbol
_atom_type_description
_atom_type_scat_dispersion_real
_atom_type_scat_dispersion_imag
_atom_type_scat_source
C C 0.0033 0.0016 'International Tables Vol C Tables 4.2.6.8 and 6.1.1.4'
H H 0.0000 0.0000 'International Tables Vol C Tables 4.2.6.8 and 6.1.1.4'
N N 0.0061 0.0033 'International Tables Vol C Tables 4.2.6.8 and 6.1.1.4'
O O 0.0106 0.0060 'International Tables Vol C Tables 4.2.6.8 and 6.1.1.4'
S S 0.1246 0.1234 'International Tables Vol C Tables 4.2.6.8 and 6.1.1.4'
Cl Cl 0.1484 0.1585 'International Tables Vol C Tables 4.2.6.8 and 6.1.1.4'

loop_
_geom_angle_atom_site_label_1
_geom_angle_atom_site_label_2
_geom_angle_atom_site_label_3
_geom_angle
C2 S1 C1 88.29(7)
N1 C1 N2 124.42(14)
N1 C1 S1 116.48(12)
N2 C1 S1 119.10(12)
C3 C2 C6 120.14(15)
C3 C2 S1 130.50(12)
C6 C2 S1 109.36(11)
C17 C12 C13 117.41(14)
C17 C12 C5 120.63(14)
C13 C12 C5 121.94(13)
C17 C16 C15 121.42(15)
C17 C16 Cl1 119.80(13)
C15 C16 Cl1 118.77(13)
O1 C13 C14 117.02(14)
O1 C13 C12 122.71(14)
C14 C13 C12 120.27(14)
C16 C17 C12 120.95(15)
C16 C17 H17 119.5
C12 C17 H17 119.5
N3 C5 C4 121.49(14)
N3 C5 C12 115.38(13)
C4 C5 C12 123.13(14)
N3 C6 N1 121.59(14)
N3 C6 C2 121.94(14)
N1 C6 C2 116.46(14)
C3 C4 C5 120.44(14)
C3 C4 H4 119.8
C5 C4 H4 119.8
C4 C3 C2 117.37(14)
C4 C3 H3 121.3
C2 C3 H3 121.3
C11 C10 C9 111.82(14)
C11 C10 H10A 109.3
C9 C10 H10A 109.3
C11 C10 H10B 109.3
C9 C10 H10B 109.3
H10A C10 H10B 107.9
N2 C11 C10 112.03(13)
N2 C11 H11A 109.2
C10 C11 H11A 109.2
N2 C11 H11B 109.2
C10 C11 H11B 109.2
H11A C11 H11B 107.9
C7 C8 C9 110.80(14)
C7 C8 H8A 109.5
C9 C8 H8A 109.5
C7 C8 H8B 109.5
C9 C8 H8B 109.5
H8A C8 H8B 108.1
C8 C9 C10 109.19(13)
C8 C9 H9A 109.8
C10 C9 H9A 109.8
C8 C9 H9B 109.8
C10 C9 H9B 109.8
H9A C9 H9B 108.3
C14 C15 C16 118.80(15)
C14 C15 H15 120.6
C16 C15 H15 120.6
C15 C14 C13 121.13(15)
C15 C14 H14 119.4
C13 C14 H14 119.4
N2 C7 C8 111.51(14)
N2 C7 H7A 109.3
C8 C7 H7A 109.3
N2 C7 H7B 109.3
C8 C7 H7B 109.3
H7A C7 H7B 108.0
C1 N2 C11 119.02(13)
C1 N2 C7 116.80(13)
C11 N2 C7 116.99(13)
C1 N1 C6 109.38(13)
C6 N3 C5 118.51(13)
C13 O1 H1 106.3(15)

loop_
_geom_bond_atom_site_label_1
_geom_bond_atom_site_label_2
_geom_bond_distance
S1 C2 1.7305(16)
S1 C1 1.7703(16)
Cl1 C16 1.7450(16)
C1 N1 1.304(2)
C1 N2 1.354(2)
C2 C3 1.381(2)
C2 C6 1.407(2)
C12 C17 1.410(2)
C12 C13 1.414(2)
C12 C5 1.476(2)
C16 C17 1.369(2)
C16 C15 1.387(2)
C13 O1 1.3478(18)
C13 C14 1.392(2)
C17 H17 0.9500
C5 N3 1.3571(19)
C5 C4 1.397(2)
C6 N3 1.331(2)
C6 N1 1.3781(19)
C4 C3 1.380(2)
C4 H4 0.9500
C3 H3 0.9500
C10 C11 1.514(2)
C10 C9 1.525(2)
C10 H10A 0.9900
C10 H10B 0.9900
C11 N2 1.467(2)
C11 H11A 0.9900
C11 H11B 0.9900
C8 C7 1.516(2)
C8 C9 1.519(2)
C8 H8A 0.9900
C8 H8B 0.9900
C9 H9A 0.9900
C9 H9B 0.9900
C15 C14 1.378(2)
C15 H15 0.9500
C14 H14 0.9500
C7 N2 1.4740(19)
C7 H7A 0.9900
C7 H7B 0.9900
O1 H1 0.90(2)

loop_
_geom_torsion_atom_site_label_1
_geom_torsion_atom_site_label_2
_geom_torsion_atom_site_label_3
_geom_torsion_atom_site_label_4
_geom_torsion
C2 S1 C1 N1 -1.34(13)
C2 S1 C1 N2 178.07(13)
C1 S1 C2 C3 -179.69(16)
C1 S1 C2 C6 0.21(12)
C17 C12 C13 O1 178.51(14)
C5 C12 C13 O1 -0.3(2)
C17 C12 C13 C14 -1.6(2)
C5 C12 C13 C14 179.64(14)
C15 C16 C17 C12 -1.0(2)
Cl1 C16 C17 C12 178.13(12)
C13 C12 C17 C16 1.8(2)
C5 C12 C17 C16 -179.39(14)
C17 C12 C5 N3 -176.12(13)
C13 C12 C5 N3 2.6(2)
C17 C12 C5 C4 4.4(2)
C13 C12 C5 C4 -176.79(14)
C3 C2 C6 N3 2.0(2)
S1 C2 C6 N3 -177.87(12)
C3 C2 C6 N1 -179.22(14)
S1 C2 C6 N1 0.87(17)
N3 C5 C4 C3 2.0(2)
C12 C5 C4 C3 -178.65(15)
C5 C4 C3 C2 1.1(2)
C6 C2 C3 C4 -3.0(2)
S1 C2 C3 C4 176.91(13)
C9 C10 C11 N2 -50.60(19)
C7 C8 C9 C10 -58.51(18)
C11 C10 C9 C8 57.08(19)
C17 C16 C15 C14 0.0(2)
Cl1 C16 C15 C14 -179.18(12)
C16 C15 C14 C13 0.2(2)
O1 C13 C14 C15 -179.48(15)
C12 C13 C14 C15 0.6(2)
C9 C8 C7 N2 53.77(19)
N1 C1 N2 C11 -166.98(15)
S1 C1 N2 C11 13.67(19)
N1 C1 N2 C7 -17.5(2)
S1 C1 N2 C7 163.17(12)
C10 C11 N2 C1 -163.44(14)
C10 C11 N2 C7 47.11(19)
C8 C7 N2 C1 161.08(14)
C8 C7 N2 C11 -48.8(2)
N2 C1 N1 C6 -177.37(14)
S1 C1 N1 C6 2.00(17)
N3 C6 N1 C1 176.91(14)
C2 C6 N1 C1 -1.84(19)
N1 C6 N3 C5 -177.69(13)
C2 C6 N3 C5 1.0(2)
C4 C5 N3 C6 -3.0(2)
C12 C5 N3 C6 177.59(13)
